data_7034715
loop_
_publ_author_name
'Yang, Qian'
'Cheng, Xin'
'Wang, YeXin'
'Wang, BingWu'
'Wang, ZheMing'
'Gao, Song'

_publ_section_title
;
 Two-step magnetic switching in a mononuclear iron(ii) complex around room
 temperature.
;
_journal_issue 19
_journal_name_full 'Dalton transactions (Cambridge, England : 2003)'
_journal_page_first 8938
_journal_page_last 8941
_journal_paper_doi 10.1039/c5dt00585j
_journal_volume 44
_journal_year 2015
_chemical_formula_sum 'C42 H22 F6 Fe N10 S2'
_chemical_formula_weight 900.67
_chemical_name_systematic
; 
 ? 
;
_space_group_IT_number 60
_symmetry_cell_setting orthorhombic
_symmetry_space_group_name_Hall '-P 2n 2ab'
_symmetry_space_group_name_H-M 'P b c n'
_atom_sites_solution_hydrogens geom
_atom_sites_solution_primary direct
_atom_sites_solution_secondary difmap
_audit_creation_method SHELXL-97
_audit_update_record
;
2015-03-13 deposited with the CCDC.
2015-04-02 downloaded from the CCDC.
;
_cell_angle_alpha 90.00
_cell_angle_beta 90.00
_cell_angle_gamma 90.00
_cell_formula_units_Z 4
_cell_length_a 12.9544(8)
_cell_length_b 10.7221(8)
_cell_length_c 28.685(2)
_cell_measurement_reflns_used 3695
_cell_measurement_temperature 420.00(11)
_cell_measurement_theta_max 23.4810
_cell_measurement_theta_min 3.9040
_cell_volume 3984.3(5)
_computing_cell_refinement 'Bruker FRAMBO'
_computing_data_collection 'Bruker FRAMBO'
_computing_data_reduction 'Bruker SAINT'
_computing_molecular_graphics 'Bruker SHELXTL'
_computing_publication_material 'Bruker SHELXTL'
_computing_structure_refinement 'Bruker SHELXTL'
_computing_structure_solution 'Bruker SHELXTL'
_diffrn_ambient_temperature 420.00(11)
_diffrn_measured_fraction_theta_full 0.9967
_diffrn_measured_fraction_theta_max 0.8789
_diffrn_measurement_device_type 'SuperNova, Dual, Cu at zero, Atlas'
_diffrn_radiation_monochromator mirror
_diffrn_radiation_source 'SuperNova (Mo) X-ray Source'
_diffrn_radiation_type 'Mo K\a'
_diffrn_radiation_wavelength 0.7107
_diffrn_reflns_av_R_equivalents 0.0389
_diffrn_reflns_av_unetI/netI 0.0309
_diffrn_reflns_limit_h_max 13
_diffrn_reflns_limit_h_min -15
_diffrn_reflns_limit_k_max 12
_diffrn_reflns_limit_k_min -12
_diffrn_reflns_limit_l_max 34
_diffrn_reflns_limit_l_min -32
_diffrn_reflns_number 16606
_diffrn_reflns_theta_full 24.9737
_diffrn_reflns_theta_max 25.01
_diffrn_reflns_theta_min 2.84
_exptl_absorpt_coefficient_mu 0.558
_exptl_absorpt_correction_T_max 1.00000
_exptl_absorpt_correction_T_min 0.23212
_exptl_absorpt_correction_type multi-scan
_exptl_absorpt_process_details
;
CrysAlisPro, Agilent Technologies,
Version 1.171.36.32 (release 02-08-2013 CrysAlis171 .NET)
(compiled Aug  2 2013,16:46:58)
Empirical absorption correction using spherical harmonics,
 implemented in SCALE3 ABSPACK scaling algorithm.
;
_exptl_crystal_colour black
_exptl_crystal_density_diffrn 1.501
_exptl_crystal_density_method 'not measured'
_exptl_crystal_description block
_exptl_crystal_F_000 1824
_exptl_crystal_size_max 0.2
_exptl_crystal_size_mid 0.1
_exptl_crystal_size_min 0.05
_refine_diff_density_max 0.771
_refine_diff_density_min -0.286
_refine_diff_density_rms 0.049
_refine_ls_extinction_method none
_refine_ls_goodness_of_fit_ref 1.021
_refine_ls_hydrogen_treatment mixed
_refine_ls_matrix_type full
_refine_ls_number_parameters 280
_refine_ls_number_reflns 3510
_refine_ls_number_restraints 0
_refine_ls_restrained_S_all 1.021
_refine_ls_R_factor_all 0.1099
_refine_ls_R_factor_gt 0.0627
_refine_ls_shift/su_max 0.003
_refine_ls_shift/su_mean 0.000
_refine_ls_structure_factor_coef Fsqd
_refine_ls_weighting_details 'calc w=1/[\s^2^(Fo^2^)+(0.1064P)^2^+2.1098P] where P=(Fo^2^+2Fc^2^)/3'
_refine_ls_weighting_scheme calc
_refine_ls_wR_factor_gt 0.1768
_refine_ls_wR_factor_ref 0.2127
_reflns_number_gt 2025
_reflns_number_total 3510
_reflns_threshold_expression >2sigma(I)
_cod_data_source_file c5dt00585j2.cif
_cod_data_source_block 1_420
_cod_depositor_comments
;
The following automatic conversions were performed:

'_symmetry_cell_setting' value 'Orthorhombic' changed to
'orthorhombic' according to
/usr/data/users/saulius/crontab/automatic-downloads/rss-feeds/RSC/lib/dictionaries/cif_core.dic
dictionary named 'cif_core.dic' version 2.4.2 from 2011-04-26.

Automatic conversion script
Id: cif_fix_values 3143 2015-03-26 13:38:13Z robertas 

 Adding full bibliography for 7034711--7034715.cif.
;
_cod_original_sg_symbol_H-M 'Pbcn '
_cod_database_code 7034715

loop_
_symmetry_equiv_pos_as_xyz
'x, y, z'
'-x+1/2, -y+1/2, z+1/2'
'x+1/2, -y+1/2, -z'
'-x, y, -z+1/2'
'-x, -y, -z'
'x-1/2, y-1/2, -z-1/2'
'-x-1/2, y-1/2, z'
'x, -y, z-1/2'

loop_
_atom_site_label
_atom_site_type_symbol
_atom_site_fract_x
_atom_site_fract_y
_atom_site_fract_z
_atom_site_U_iso_or_equiv
_atom_site_adp_type
_atom_site_occupancy
_atom_site_symmetry_multiplicity
_atom_site_calc_flag
_atom_site_refinement_flags
Fe1 Fe 0.5000 0.52398(10) 0.7500 0.0809(4) Uani 1 2 d S
S1 S 0.60699(15) 0.2189(2) 0.86383(7) 0.1397(8) Uani 1 1 d .
N3 N 0.6555(3) 0.5571(4) 0.72600(12) 0.0756(10) Uani 1 1 d .
N4 N 0.7026(3) 0.9369(4) 0.59833(13) 0.0857(11) Uani 1 1 d .
N5 N 0.8447(4) 0.8367(4) 0.61872(15) 0.0839(12) Uani 1 1 d .
C12 C 0.6671(3) 0.6495(4) 0.69388(13) 0.0657(10) Uani 1 1 d .
N2 N 0.4846(3) 0.6756(4) 0.69810(12) 0.0757(10) Uani 1 1 d .
F1 F 0.7102(4) 0.9261(6) 0.49954(15) 0.1673(18) Uani 1 1 d .
C8 C 0.7648(3) 0.6831(4) 0.67645(14) 0.0700(11) Uani 1 1 d .
C13 C 0.5750(3) 0.7137(4) 0.67912(13) 0.0662(10) Uani 1 1 d .
C14 C 0.8039(4) 0.9291(5) 0.59292(17) 0.0828(13) Uani 1 1 d .
C1 C 0.5754(4) 0.3211(6) 0.8248(2) 0.0918(15) Uani 1 1 d .
C7 C 0.7653(3) 0.7798(4) 0.64262(15) 0.0720(11) Uani 1 1 d .
C11 C 0.7400(4) 0.5003(5) 0.74135(17) 0.0887(15) Uani 1 1 d .
H11 H 0.7325 0.4373 0.7633 0.106 Uiso 1 1 calc R
F3 F 0.7281(5) 1.0924(7) 0.45887(19) 0.249(3) Uani 1 1 d .
C3 C 0.3964(4) 0.8320(5) 0.6529(2) 0.0958(15) Uani 1 1 d .
H3 H 0.3342 0.8693 0.6447 0.115 Uiso 1 1 calc R
C9 C 0.8508(4) 0.6194(5) 0.69387(18) 0.0869(14) Uani 1 1 d .
H9 H 0.9165 0.6388 0.6830 0.104 Uiso 1 1 calc R
C6 C 0.6795(4) 0.8430(4) 0.62892(15) 0.0761(12) Uani 1 1 d .
C5 C 0.5797(3) 0.8121(4) 0.64683(15) 0.0730(11) Uani 1 1 d .
N1 N 0.5498(4) 0.3913(5) 0.7984(2) 0.1136(16) Uani 1 1 d .
C10 C 0.8386(4) 0.5298(5) 0.72644(19) 0.0949(15) Uani 1 1 d .
H10 H 0.8956 0.4884 0.7387 0.114 Uiso 1 1 calc R
C2 C 0.3993(4) 0.7334(5) 0.68428(17) 0.0888(14) Uani 1 1 d .
H2 H 0.3368 0.7057 0.6965 0.107 Uiso 1 1 calc R
C4 C 0.4883(4) 0.8729(5) 0.63441(17) 0.0873(14) Uani 1 1 d .
H4 H 0.4896 0.9401 0.6139 0.105 Uiso 1 1 calc R
C15 C 0.8673(5) 1.0135(5) 0.56506(19) 0.0902(15) Uani 1 1 d .
C16 C 0.8345(6) 1.0732(5) 0.5252(2) 0.113(2) Uani 1 1 d .
C20 C 0.9665(6) 1.0371(6) 0.5809(2) 0.115(2) Uani 1 1 d .
H20 H 0.9904 0.9967 0.6075 0.138 Uiso 1 1 calc R
F2 F 0.6539(4) 1.1026(6) 0.5253(2) 0.222(3) Uani 1 1 d .
C18 C 0.9958(9) 1.1802(8) 0.5194(4) 0.157(4) Uani 1 1 d .
H18 H 1.0380 1.2380 0.5046 0.189 Uiso 1 1 calc R
C17 C 0.9015(9) 1.1576(7) 0.5027(3) 0.149(3) Uani 1 1 d .
H17 H 0.8796 1.1980 0.4757 0.179 Uiso 1 1 calc R
C21 C 0.7342(10) 1.0460(11) 0.5024(3) 0.160(4) Uani 1 1 d .
C19 C 1.0305(7) 1.1198(8) 0.5579(3) 0.148(3) Uani 1 1 d .
H19 H 1.0971 1.1340 0.5687 0.178 Uiso 1 1 calc R
H5 H 0.899(3) 0.811(4) 0.6184(14) 0.058(13) Uiso 1 1 d .

loop_
_atom_site_aniso_label
_atom_site_aniso_U_11
_atom_site_aniso_U_22
_atom_site_aniso_U_33
_atom_site_aniso_U_23
_atom_site_aniso_U_13
_atom_site_aniso_U_12
Fe1 0.0728(6) 0.0829(7) 0.0870(7) 0.000 0.0162(5) 0.000
S1 0.1183(13) 0.1351(16) 0.1656(16) 0.0420(13) -0.0371(12) -0.0138(11)
N3 0.071(2) 0.079(2) 0.077(2) 0.002(2) 0.0087(19) 0.0031(19)
N4 0.091(3) 0.079(3) 0.087(2) 0.005(2) 0.018(2) -0.002(2)
N5 0.071(3) 0.082(3) 0.098(3) -0.002(2) 0.016(2) 0.004(2)
C12 0.067(3) 0.065(3) 0.065(2) -0.008(2) 0.006(2) 0.003(2)
N2 0.062(2) 0.083(3) 0.082(2) -0.0007(19) 0.0072(18) 0.0032(19)
F1 0.173(4) 0.188(5) 0.141(3) 0.027(3) -0.028(3) -0.031(4)
C8 0.068(3) 0.073(3) 0.069(2) -0.008(2) 0.009(2) 0.004(2)
C13 0.060(3) 0.069(3) 0.069(2) -0.003(2) 0.011(2) 0.001(2)
C14 0.087(3) 0.075(3) 0.087(3) -0.004(3) 0.020(3) -0.005(3)
C1 0.073(3) 0.091(4) 0.111(4) -0.005(3) 0.010(3) -0.018(3)
C7 0.064(3) 0.077(3) 0.074(2) -0.005(2) 0.012(2) -0.005(2)
C11 0.079(3) 0.092(4) 0.095(3) 0.015(3) 0.012(3) 0.024(3)
F3 0.234(6) 0.338(9) 0.174(4) 0.149(5) -0.012(4) -0.002(6)
C3 0.071(3) 0.105(4) 0.111(4) 0.014(3) 0.004(3) 0.015(3)
C9 0.068(3) 0.091(3) 0.102(3) 0.002(3) 0.014(3) 0.006(3)
C6 0.077(3) 0.071(3) 0.081(3) -0.001(2) 0.011(2) -0.001(2)
C5 0.071(3) 0.074(3) 0.075(2) -0.005(2) 0.004(2) 0.002(2)
N1 0.112(4) 0.103(4) 0.125(4) 0.017(3) 0.018(3) -0.003(3)
C10 0.074(3) 0.104(4) 0.107(4) 0.011(3) 0.004(3) 0.026(3)
C2 0.069(3) 0.102(4) 0.096(3) 0.010(3) 0.007(3) -0.001(3)
C4 0.082(3) 0.086(3) 0.093(3) 0.014(3) 0.010(3) 0.012(3)
C15 0.105(4) 0.071(3) 0.095(3) -0.007(3) 0.033(3) -0.007(3)
C16 0.143(6) 0.076(4) 0.119(5) 0.010(3) 0.048(5) 0.008(4)
C20 0.124(5) 0.100(4) 0.120(4) -0.020(3) 0.046(4) -0.033(4)
F2 0.171(4) 0.232(6) 0.264(6) 0.124(5) 0.046(5) 0.083(4)
C18 0.194(10) 0.094(5) 0.184(9) -0.015(5) 0.088(8) -0.051(6)
C17 0.209(9) 0.084(5) 0.154(7) 0.019(4) 0.077(7) -0.005(5)
C21 0.174(9) 0.161(8) 0.146(7) 0.078(6) 0.041(6) 0.037(8)
C19 0.167(7) 0.120(6) 0.159(7) -0.040(5) 0.067(6) -0.049(6)

loop_
_atom_type_symbol
_atom_type_description
_atom_type_scat_dispersion_real
_atom_type_scat_dispersion_imag
_atom_type_scat_source
C C 0.0033 0.0016 'International Tables Vol C Tables 4.2.6.8 and 6.1.1.4'
H H 0.0000 0.0000 'International Tables Vol C Tables 4.2.6.8 and 6.1.1.4'
N N 0.0061 0.0033 'International Tables Vol C Tables 4.2.6.8 and 6.1.1.4'
F F 0.0171 0.0103 'International Tables Vol C Tables 4.2.6.8 and 6.1.1.4'
S S 0.1246 0.1234 'International Tables Vol C Tables 4.2.6.8 and 6.1.1.4'
Fe Fe 0.3463 0.8444 'International Tables Vol C Tables 4.2.6.8 and 6.1.1.4'

loop_
_geom_angle_atom_site_label_1
_geom_angle_atom_site_label_2
_geom_angle_atom_site_label_3
_geom_angle
_geom_angle_site_symmetry_1
_geom_angle_site_symmetry_3
N1 Fe1 N1 94.2(3) 4_656 .
N1 Fe1 N3 100.85(17) 4_656 .
N1 Fe1 N3 92.04(17) . .
N1 Fe1 N3 92.04(17) 4_656 4_656
N1 Fe1 N3 100.85(18) . 4_656
N3 Fe1 N3 161.1(2) . 4_656
N1 Fe1 N2 167.05(17) 4_656 4_656
N1 Fe1 N2 91.45(18) . 4_656
N3 Fe1 N2 90.56(13) . 4_656
N3 Fe1 N2 75.44(14) 4_656 4_656
N1 Fe1 N2 91.45(18) 4_656 .
N1 Fe1 N2 167.05(17) . .
N3 Fe1 N2 75.44(14) . .
N3 Fe1 N2 90.56(13) 4_656 .
N2 Fe1 N2 85.46(19) 4_656 .
C11 N3 C12 117.9(4) . .
C11 N3 Fe1 126.1(3) . .
C12 N3 Fe1 116.0(3) . .
C14 N4 C6 104.2(4) . .
C14 N5 C7 107.8(5) . .
N3 C12 C8 121.7(4) . .
N3 C12 C13 117.1(4) . .
C8 C12 C13 121.2(4) . .
C2 N2 C13 117.4(4) . .
C2 N2 Fe1 128.2(3) . .
C13 N2 Fe1 114.4(3) . .
C9 C8 C12 117.7(4) . .
C9 C8 C7 126.6(4) . .
C12 C8 C7 115.7(4) . .
N2 C13 C5 121.9(4) . .
N2 C13 C12 117.0(4) . .
C5 C13 C12 121.1(4) . .
N4 C14 N5 111.8(4) . .
N4 C14 C15 125.6(5) . .
N5 C14 C15 122.5(5) . .
N1 C1 S1 177.4(6) . .
C6 C7 N5 104.2(4) . .
C6 C7 C8 123.9(4) . .
N5 C7 C8 131.8(4) . .
N3 C11 C10 123.7(5) . .
C4 C3 C2 118.0(5) . .
C10 C9 C8 120.1(4) . .
C7 C6 N4 111.9(4) . .
C7 C6 C5 121.3(4) . .
N4 C6 C5 126.7(4) . .
C4 C5 C13 118.8(4) . .
C4 C5 C6 124.5(4) . .
C13 C5 C6 116.7(4) . .
C1 N1 Fe1 178.9(6) . .
C9 C10 C11 119.0(5) . .
N2 C2 C3 124.8(5) . .
C3 C4 C5 119.1(5) . .
C16 C15 C20 118.3(6) . .
C16 C15 C14 124.6(6) . .
C20 C15 C14 117.1(6) . .
C15 C16 C17 119.2(8) . .
C15 C16 C21 123.0(6) . .
C17 C16 C21 117.6(8) . .
C19 C20 C15 121.1(8) . .
C17 C18 C19 120.6(9) . .
C18 C17 C16 121.0(9) . .
F1 C21 F3 106.6(10) . .
F1 C21 F2 106.4(9) . .
F3 C21 F2 103.6(7) . .
F1 C21 C16 115.1(7) . .
F3 C21 C16 112.8(9) . .
F2 C21 C16 111.6(10) . .
C18 C19 C20 119.8(9) . .

loop_
_geom_bond_atom_site_label_1
_geom_bond_atom_site_label_2
_geom_bond_distance
_geom_bond_site_symmetry_2
Fe1 N1 2.090(6) 4_656
Fe1 N1 2.090(6) .
Fe1 N3 2.158(4) .
Fe1 N3 2.158(4) 4_656
Fe1 N2 2.214(4) 4_656
Fe1 N2 2.214(4) .
S1 C1 1.619(7) .
N3 C11 1.328(6) .
N3 C12 1.361(5) .
N4 C14 1.325(6) .
N4 C6 1.368(6) .
N5 C14 1.345(7) .
N5 C7 1.379(6) .
C12 C8 1.408(6) .
C12 C13 1.440(6) .
N2 C2 1.328(6) .
N2 C13 1.354(5) .
F1 C21 1.326(12) .
C8 C9 1.399(6) .
C8 C7 1.420(6) .
C13 C5 1.406(6) .
C14 C15 1.460(7) .
C1 N1 1.118(7) .
C7 C6 1.360(6) .
C11 C10 1.383(7) .
F3 C21 1.348(8) .
C3 C4 1.375(7) .
C3 C2 1.389(7) .
C9 C10 1.349(7) .
C6 C5 1.431(6) .
C5 C4 1.398(6) .
C15 C16 1.377(8) .
C15 C20 1.386(8) .
C16 C17 1.411(10) .
C16 C21 1.483(13) .
C20 C19 1.382(9) .
F2 C21 1.371(10) .
C18 C17 1.335(12) .
C18 C19 1.355(12) .
